data_2243289
loop_
_publ_author_name
'Tesouro Vallina, Ana'
'Stoeckli-Evans, Helen'

_publ_section_title
;
 The crystal structures and Hirshfeld surface analyses of a cadmium(II)
 and a zinc(II) mononuclear complex of the new tetrakis-substituted
 pyrazine ligand
 <i>N</i>,<i>N</i>',<i>N</i>'',<i>N</i>'''-[pyrazine-2,3,5,6-tetrayltetrakis(methylene)]tetrakis(<i>N</i>-methylaniline)
;
_journal_coeditor_code XI2022
_journal_issue 3
_journal_name_full 'Acta Crystallographica Section E'
_journal_page_first 410
_journal_page_last 416
_journal_paper_doi 10.1107/S2056989020001644
_journal_volume 76
_journal_year 2020
_chemical_formula_iupac '[Cd I2 (C36 H40 N6)]'
_chemical_formula_moiety 'C36 H40 Cd I2 N6'
_chemical_formula_sum 'C36 H40 Cd I2 N6'
_chemical_formula_weight 922.94
_chemical_name_systematic
Diiodido{<i>N</i>,<i>N</i>',<i>N</i>'',<i>N</i>'''-[pyrazine-2,3,5,6-tetrayltetrakis(methylene)]tetrakis(<i>N</i>-methylaniline)-\k^3^<i>N</i>^2^,<i>N</i>^1^,<i>N</i>^6^}cadmium(II)
_space_group_crystal_system monoclinic
_space_group_IT_number 15
_space_group_name_Hall '-I 2ya'
_space_group_name_H-M_alt 'I 1 2/a 1'
_atom_sites_solution_hydrogens geom
_atom_sites_solution_primary direct
_atom_sites_solution_secondary difmap
_audit_creation_method SHELXL-2018/3
_cell_angle_alpha 90
_cell_angle_beta 110.871(6)
_cell_angle_gamma 90
_cell_formula_units_Z 4
_cell_length_a 12.8370(7)
_cell_length_b 20.1241(14)
_cell_length_c 15.2568(9)
_cell_measurement_reflns_used 5000
_cell_measurement_temperature 223(2)
_cell_measurement_theta_max 26.05
_cell_measurement_theta_min 1.65
_cell_volume 3682.7(4)
_computing_cell_refinement
;
CELL in IPDS-I (Stoe & Cie, 2004)
;
_computing_data_collection
;
EXPOSE in IPDS-I (Stoe & Cie, 2004)
;
_computing_data_reduction
;
INTEGRATE in IPDS-I (Stoe & Cie, 2004)
;
_computing_molecular_graphics
;
Mercury (Macrae <i>et al.</i>,  2008)
;
_computing_publication_material
;
SHELXL-2018/3 (Sheldrick, 2015), PLATON (Spek, 2020) and
publcif (Westrip, 2010)
;
_computing_structure_refinement
;
SHELXL-2018/3 (Sheldrick, 2015)
;
_computing_structure_solution
;
SHELXS-97 (Sheldrick, 2008)
;
_diffrn_ambient_temperature 223(2)
_diffrn_detector 'image plate'
_diffrn_measured_fraction_theta_full 0.999
_diffrn_measured_fraction_theta_max 0.992
_diffrn_measurement_device '1 circle goniometer'
_diffrn_measurement_device_type 'STOE IPDS 1'
_diffrn_measurement_method '\f rotation'
_diffrn_radiation_monochromator 'plane graphite'
_diffrn_radiation_source 'fine-focus sealed tube'
_diffrn_radiation_type MoK\a
_diffrn_radiation_wavelength 0.71073
_diffrn_reflns_av_R_equivalents 0.0306
_diffrn_reflns_av_unetI/netI 0.0295
_diffrn_reflns_limit_h_max 15
_diffrn_reflns_limit_h_min -15
_diffrn_reflns_limit_k_max 24
_diffrn_reflns_limit_k_min -24
_diffrn_reflns_limit_l_max 18
_diffrn_reflns_limit_l_min -18
_diffrn_reflns_number 14308
_diffrn_reflns_theta_full 25.242
_diffrn_reflns_theta_max 25.919
_diffrn_reflns_theta_min 1.977
_exptl_absorpt_coefficient_mu 2.302
_exptl_absorpt_correction_T_max 1.000
_exptl_absorpt_correction_T_min 0.961
_exptl_absorpt_correction_type multi-scan
_exptl_absorpt_process_details
;
(MULABS; Spek, 2009)
;
_exptl_crystal_colour green
_exptl_crystal_density_diffrn 1.665
_exptl_crystal_description rod
_exptl_crystal_F_000 1808
_exptl_crystal_size_max 0.40
_exptl_crystal_size_mid 0.10
_exptl_crystal_size_min 0.10
_refine_diff_density_max 1.149
_refine_diff_density_min -0.879
_refine_ls_extinction_method none
_refine_ls_goodness_of_fit_ref 0.953
_refine_ls_hydrogen_treatment constr
_refine_ls_matrix_type full
_refine_ls_number_parameters 207
_refine_ls_number_reflns 3566
_refine_ls_number_restraints 0
_refine_ls_restrained_S_all 0.953
_refine_ls_R_factor_all 0.0467
_refine_ls_R_factor_gt 0.0289
_refine_ls_shift/su_max 0.001
_refine_ls_shift/su_mean 0.000
_refine_ls_structure_factor_coef Fsqd
_refine_ls_weighting_details 'w=1/[\s^2^(Fo^2^)+(0.0409P)^2^] where P=(Fo^2^+2Fc^2^)/3'
_refine_ls_weighting_scheme calc
_refine_ls_wR_factor_gt 0.0674
_refine_ls_wR_factor_ref 0.0715
_reflns_number_gt 2549
_reflns_number_total 3566
_reflns_threshold_expression 'I > 2\s(I)'
_cod_data_source_file xi2022sup1.cif
_cod_data_source_block I
_cod_original_sg_symbol_H-M 'I 2/a'
_cod_database_code 2243289
_shelx_space_group_comment
;
The symmetry employed for this shelxl refinement is uniquely defined
by the following loop, which should always be used as a source of
symmetry information in preference to the above space-group names.
They are only intended as comments.
;

loop_
_space_group_symop_operation_xyz
'x, y, z'
'-x+1/2, y, -z'
'x+1/2, y+1/2, z+1/2'
'-x+1, y+1/2, -z+1/2'
'-x, -y, -z'
'x-1/2, -y, z'
'-x+1/2, -y+1/2, -z+1/2'
'x, -y+1/2, z+1/2'

loop_
_atom_site_type_symbol
_atom_site_label
_atom_site_fract_x
_atom_site_fract_y
_atom_site_fract_z
_atom_site_U_iso_or_equiv
_atom_site_adp_type
_atom_site_calc_flag
_atom_site_occupancy
_atom_site_disorder_assembly
_atom_site_disorder_group
Cd Cd1 0.750000 0.06345(2) 0.000000 0.04883(11) Uani d 1 . .
I I1 0.55787(2) 0.11927(2) -0.00131(2) 0.07922(12) Uani d 1 . .
N N1 0.750000 -0.05058(17) 0.000000 0.0399(8) Uani d 1 . .
N N2 0.6906(2) 0.01854(14) -0.17053(17) 0.0460(6) Uani d 1 . .
N N3 0.7067(3) -0.26232(15) -0.15731(19) 0.0545(7) Uani d 1 . .
N N4 0.750000 -0.18660(18) 0.000000 0.0423(8) Uani d 1 . .
C C1 0.7472(2) -0.08374(16) -0.0768(2) 0.0410(7) Uani d 1 . .
C C2 0.7432(3) -0.15288(16) -0.0772(2) 0.0417(7) Uani d 1 . .
C C3 0.7572(3) -0.04292(16) -0.1562(2) 0.0476(8) Uani d 1 . .
H H3A 0.835630 -0.031459 -0.142427 0.057 Uiso calc 1 . .
H H3B 0.731715 -0.069302 -0.213986 0.057 Uiso calc 1 . .
C C4 0.7161(3) 0.06601(18) -0.2319(2) 0.0513(8) Uani d 1 . .
C C5 0.7873(3) 0.0528(2) -0.2792(3) 0.0655(10) Uani d 1 . .
H H5 0.820979 0.010810 -0.273599 0.079 Uiso calc 1 . .
C C6 0.8096(4) 0.1012(2) -0.3351(3) 0.0838(14) Uani d 1 . .
H H6 0.858370 0.091568 -0.367010 0.101 Uiso calc 1 . .
C C7 0.7617(4) 0.1625(3) -0.3441(4) 0.0881(14) Uani d 1 . .
H H7 0.777532 0.195179 -0.381596 0.106 Uiso calc 1 . .
C C8 0.6897(4) 0.1759(2) -0.2974(3) 0.0835(13) Uani d 1 . .
H H8 0.655115 0.217760 -0.304226 0.100 Uiso calc 1 . .
C C9 0.6677(3) 0.1284(2) -0.2406(3) 0.0674(11) Uani d 1 . .
H H9 0.619914 0.138442 -0.207941 0.081 Uiso calc 1 . .
C C10 0.5702(3) 0.0017(2) -0.2061(2) 0.0591(9) Uani d 1 . .
H H10A 0.550377 -0.019190 -0.267217 0.089 Uiso calc 1 . .
H H10B 0.526719 0.041903 -0.211542 0.089 Uiso calc 1 . .
H H10C 0.554820 -0.028697 -0.162881 0.089 Uiso calc 1 . .
C C11 0.7299(3) -0.19289(17) -0.1643(2) 0.0528(8) Uani d 1 . .
H H11A 0.669076 -0.173622 -0.217143 0.063 Uiso calc 1 . .
H H11B 0.798405 -0.188947 -0.178391 0.063 Uiso calc 1 . .
C C12 0.7924(3) -0.30691(18) -0.1149(2) 0.0564(9) Uani d 1 . .
C C13 0.7708(5) -0.3737(2) -0.1026(3) 0.0763(13) Uani d 1 . .
H H13 0.696946 -0.389104 -0.121410 0.092 Uiso calc 1 . .
C C14 0.8600(6) -0.4174(2) -0.0619(4) 0.0975(17) Uani d 1 . .
H H14 0.844606 -0.462330 -0.054507 0.117 Uiso calc 1 . .
C C15 0.9680(6) -0.3971(3) -0.0330(4) 0.1016(18) Uani d 1 . .
H H15 1.026535 -0.427029 -0.004708 0.122 Uiso calc 1 . .
C C16 0.9892(4) -0.3321(3) -0.0459(3) 0.0862(14) Uani d 1 . .
H H16 1.063444 -0.317367 -0.027305 0.103 Uiso calc 1 . .
C C17 0.9041(4) -0.2880(2) -0.0856(3) 0.0664(10) Uani d 1 . .
H H17 0.921527 -0.243502 -0.093253 0.080 Uiso calc 1 . .
C C18 0.5935(4) -0.2794(2) -0.1693(3) 0.0777(12) Uani d 1 . .
H H18A 0.569896 -0.317068 -0.211386 0.117 Uiso calc 1 . .
H H18B 0.545221 -0.241751 -0.195689 0.117 Uiso calc 1 . .
H H18C 0.589042 -0.290749 -0.108965 0.117 Uiso calc 1 . .

loop_
_atom_site_aniso_label
_atom_site_aniso_U_11
_atom_site_aniso_U_22
_atom_site_aniso_U_33
_atom_site_aniso_U_12
_atom_site_aniso_U_13
_atom_site_aniso_U_23
Cd1 0.03359(17) 0.0483(2) 0.0628(2) 0.000 0.01500(15) 0.000
I1 0.04735(16) 0.0918(2) 0.0946(2) 0.02423(13) 0.02050(14) -0.00291(16)
N1 0.0377(19) 0.043(2) 0.0401(19) 0.000 0.0151(15) 0.000
N2 0.0346(13) 0.0559(16) 0.0469(14) 0.0013(12) 0.0136(11) 0.0099(12)
N3 0.0613(18) 0.0577(18) 0.0493(16) -0.0119(15) 0.0254(14) -0.0097(14)
N4 0.049(2) 0.044(2) 0.0371(19) 0.000 0.0191(16) 0.000
C1 0.0357(15) 0.0541(19) 0.0358(15) 0.0012(14) 0.0157(12) 0.0024(14)
C2 0.0398(16) 0.0521(19) 0.0373(16) 0.0012(14) 0.0187(13) -0.0003(14)
C3 0.0478(18) 0.0541(19) 0.0444(17) 0.0018(15) 0.0209(14) 0.0078(14)
C4 0.0404(17) 0.059(2) 0.0513(18) -0.0002(15) 0.0118(14) 0.0126(16)
C5 0.057(2) 0.076(3) 0.071(2) 0.0077(19) 0.0325(19) 0.024(2)
C6 0.074(3) 0.098(3) 0.093(3) 0.013(3) 0.046(3) 0.040(3)
C7 0.075(3) 0.094(3) 0.099(3) 0.003(3) 0.036(3) 0.045(3)
C8 0.071(3) 0.070(3) 0.104(3) 0.010(2) 0.025(3) 0.033(3)
C9 0.052(2) 0.068(2) 0.081(3) 0.0093(18) 0.023(2) 0.021(2)
C10 0.0371(18) 0.077(3) 0.058(2) -0.0061(17) 0.0104(15) 0.0104(18)
C11 0.068(2) 0.056(2) 0.0398(17) -0.0015(17) 0.0263(16) -0.0037(15)
C12 0.080(3) 0.055(2) 0.0427(18) -0.0036(19) 0.0322(18) -0.0075(15)
C13 0.113(4) 0.060(3) 0.064(2) -0.011(2) 0.041(3) -0.009(2)
C14 0.161(6) 0.059(3) 0.084(3) 0.018(3) 0.058(4) 0.005(2)
C15 0.126(5) 0.101(5) 0.088(4) 0.042(4) 0.051(4) 0.004(3)
C16 0.084(3) 0.107(4) 0.074(3) 0.021(3) 0.035(2) -0.008(3)
C17 0.076(3) 0.072(3) 0.058(2) 0.002(2) 0.032(2) -0.0091(19)
C18 0.070(3) 0.094(3) 0.072(3) -0.023(2) 0.029(2) -0.011(2)

loop_
_atom_type_symbol
_atom_type_description
_atom_type_scat_dispersion_real
_atom_type_scat_dispersion_imag
_atom_type_scat_source
C C 0.0033 0.0016 'International Tables Vol C Tables 4.2.6.8 and 6.1.1.4'
H H 0.0000 0.0000 'International Tables Vol C Tables 4.2.6.8 and 6.1.1.4'
N N 0.0061 0.0033 'International Tables Vol C Tables 4.2.6.8 and 6.1.1.4'
Cd Cd -0.8075 1.2024 'International Tables Vol C Tables 4.2.6.8 and 6.1.1.4'
I I -0.4742 1.8119 'International Tables Vol C Tables 4.2.6.8 and 6.1.1.4'

loop_
_geom_angle_atom_site_label_1
_geom_angle_atom_site_label_2
_geom_angle_atom_site_label_3
_geom_angle_site_symmetry_1
_geom_angle_site_symmetry_3
_geom_angle
_geom_angle_publ_flag
N1 Cd1 N2 . 2_655 69.65(6) ?
N1 Cd1 N2 . . 69.65(6) y
N2 Cd1 N2 2_655 . 139.31(12) y
N1 Cd1 I1 . 2_655 114.551(10) ?
N2 Cd1 I1 2_655 2_655 101.29(6) ?
N1 Cd1 I1 . . 114.551(10) y
N2 Cd1 I1 2_655 . 95.35(6) ?
N2 Cd1 I1 . 2_655 95.35(6) y
N2 Cd1 I1 . . 101.29(6) y
I1 Cd1 I1 2_655 . 130.90(2) y
C1 N1 C1 . 2_655 120.2(4) ?
C1 N1 Cd1 . . 119.92(19) ?
C1 N1 Cd1 2_655 . 119.92(19) ?
C4 N2 C3 . . 113.3(3) ?
C4 N2 C10 . . 111.0(2) ?
C3 N2 C10 . . 109.6(3) ?
C4 N2 Cd1 . . 111.3(2) ?
C3 N2 Cd1 . . 101.28(17) ?
C10 N2 Cd1 . . 110.0(2) ?
C12 N3 C11 . . 120.8(3) ?
C12 N3 C18 . . 120.1(3) ?
C11 N3 C18 . . 116.6(3) ?
C2 N4 C2 . 2_655 118.9(4) ?
N1 C1 C2 . . 119.5(3) ?
N1 C1 C3 . . 116.7(3) ?
C2 C1 C3 . . 123.7(3) ?
N4 C2 C1 . . 120.9(3) ?
N4 C2 C11 . . 117.2(3) ?
C1 C2 C11 . . 121.9(3) ?
N2 C3 C1 . . 111.4(3) ?
N2 C3 H3A . . 109.3 ?
C1 C3 H3A . . 109.3 ?
N2 C3 H3B . . 109.3 ?
C1 C3 H3B . . 109.3 ?
H3A C3 H3B . . 108.0 ?
C5 C4 C9 . . 118.9(3) ?
C5 C4 N2 . . 123.7(3) ?
C9 C4 N2 . . 117.4(3) ?
C4 C5 C6 . . 120.5(4) ?
C4 C5 H5 . . 119.8 ?
C6 C5 H5 . . 119.8 ?
C7 C6 C5 . . 120.7(4) ?
C7 C6 H6 . . 119.6 ?
C5 C6 H6 . . 119.6 ?
C6 C7 C8 . . 119.1(4) ?
C6 C7 H7 . . 120.5 ?
C8 C7 H7 . . 120.5 ?
C7 C8 C9 . . 120.7(4) ?
C7 C8 H8 . . 119.6 ?
C9 C8 H8 . . 119.6 ?
C8 C9 C4 . . 120.1(4) ?
C8 C9 H9 . . 120.0 ?
C4 C9 H9 . . 120.0 ?
N2 C10 H10A . . 109.5 ?
N2 C10 H10B . . 109.5 ?
H10A C10 H10B . . 109.5 ?
N2 C10 H10C . . 109.5 ?
H10A C10 H10C . . 109.5 ?
H10B C10 H10C . . 109.5 ?
N3 C11 C2 . . 114.4(3) ?
N3 C11 H11A . . 108.7 ?
C2 C11 H11A . . 108.7 ?
N3 C11 H11B . . 108.7 ?
C2 C11 H11B . . 108.7 ?
H11A C11 H11B . . 107.6 ?
N3 C12 C17 . . 121.8(3) ?
N3 C12 C13 . . 121.4(4) ?
C17 C12 C13 . . 116.8(4) ?
C12 C13 C14 . . 119.6(5) ?
C12 C13 H13 . . 120.2 ?
C14 C13 H13 . . 120.2 ?
C15 C14 C13 . . 122.1(5) ?
C15 C14 H14 . . 118.9 ?
C13 C14 H14 . . 118.9 ?
C14 C15 C16 . . 118.4(5) ?
C14 C15 H15 . . 120.8 ?
C16 C15 H15 . . 120.8 ?
C15 C16 C17 . . 121.0(5) ?
C15 C16 H16 . . 119.5 ?
C17 C16 H16 . . 119.5 ?
C16 C17 C12 . . 122.1(4) ?
C16 C17 H17 . . 118.9 ?
C12 C17 H17 . . 118.9 ?
N3 C18 H18A . . 109.5 ?
N3 C18 H18B . . 109.5 ?
H18A C18 H18B . . 109.5 ?
N3 C18 H18C . . 109.5 ?
H18A C18 H18C . . 109.5 ?
H18B C18 H18C . . 109.5 ?

loop_
_geom_bond_atom_site_label_1
_geom_bond_atom_site_label_2
_geom_bond_site_symmetry_2
_geom_bond_distance
_geom_bond_publ_flag
Cd1 N1 . 2.295(3) y
Cd1 N2 2_655 2.599(3) ?
Cd1 N2 . 2.599(3) y
Cd1 I1 2_655 2.7038(3) ?
Cd1 I1 . 2.7038(3) y
N1 C1 . 1.338(3) ?
N1 C1 2_655 1.338(3) ?
N2 C4 . 1.454(4) ?
N2 C3 . 1.475(4) ?
N2 C10 . 1.484(4) ?
N3 C12 . 1.388(5) ?
N3 C11 . 1.440(4) ?
N3 C18 . 1.440(5) ?
N4 C2 . 1.335(4) ?
N4 C2 2_655 1.335(4) ?
C1 C2 . 1.392(5) ?
C1 C3 . 1.506(4) ?
C2 C11 . 1.511(4) ?
C3 H3A . 0.9800 ?
C3 H3B . 0.9800 ?
C4 C5 . 1.376(5) ?
C4 C9 . 1.386(5) ?
C5 C6 . 1.390(5) ?
C5 H5 . 0.9400 ?
C6 C7 . 1.363(7) ?
C6 H6 . 0.9400 ?
C7 C8 . 1.380(7) ?
C7 H7 . 0.9400 ?
C8 C9 . 1.386(6) ?
C8 H8 . 0.9400 ?
C9 H9 . 0.9400 ?
C10 H10A . 0.9700 ?
C10 H10B . 0.9700 ?
C10 H10C . 0.9700 ?
C11 H11A . 0.9800 ?
C11 H11B . 0.9800 ?
C12 C17 . 1.394(6) ?
C12 C13 . 1.398(5) ?
C13 C14 . 1.402(7) ?
C13 H13 . 0.9400 ?
C14 C15 . 1.360(9) ?
C14 H14 . 0.9400 ?
C15 C16 . 1.364(8) ?
C15 H15 . 0.9400 ?
C16 C17 . 1.370(6) ?
C16 H16 . 0.9400 ?
C17 H17 . 0.9400 ?
C18 H18A . 0.9700 ?
C18 H18B . 0.9700 ?
C18 H18C . 0.9700 ?

loop_
_geom_hbond_atom_site_label_D
_geom_hbond_atom_site_label_H
_geom_hbond_atom_site_label_A
_geom_hbond_site_symmetry_A
_geom_hbond_distance_DH
_geom_hbond_distance_HA
_geom_hbond_distance_DA
_geom_hbond_angle_DHA
C18 H18<i>C</i> C<i>g</i>5 2_655 0.97 2.95 3.896(5) 165
C17 H17 I1 6_655 0.94 3.09 3.907(4) 147
Cd1 I1 C<i>g</i> 5_655 2.7038(3) 3.9593(12) 6.5131(12) 155.19(3)
Cd1 I1 C<i>g</i>3 6_555 2.7038(3) 3.9593(12) 6.5131(12) 155.19(3)

loop_
_geom_torsion_atom_site_label_1
_geom_torsion_atom_site_label_2
_geom_torsion_atom_site_label_3
_geom_torsion_atom_site_label_4
_geom_torsion_site_symmetry_1
_geom_torsion_site_symmetry_2
_geom_torsion_site_symmetry_3
_geom_torsion_site_symmetry_4
_geom_torsion
_geom_torsion_publ_flag
C1 N1 C1 C2 2_655 . . . 2.3(2) ?
Cd1 N1 C1 C2 . . . . -177.7(2) ?
C1 N1 C1 C3 2_655 . . . -173.3(3) ?
Cd1 N1 C1 C3 . . . . 6.7(3) ?
C2 N4 C2 C1 2_655 . . . 2.3(2) ?
C2 N4 C2 C11 2_655 . . . -177.0(3) ?
N1 C1 C2 N4 . . . . -4.7(4) ?
C3 C1 C2 N4 . . . . 170.6(3) ?
N1 C1 C2 C11 . . . . 174.6(3) ?
C3 C1 C2 C11 . . . . -10.1(5) ?
C4 N2 C3 C1 . . . . 167.5(3) ?
C10 N2 C3 C1 . . . . -68.0(3) ?
Cd1 N2 C3 C1 . . . . 48.2(3) ?
N1 C1 C3 N2 . . . . -41.9(4) ?
C2 C1 C3 N2 . . . . 142.8(3) ?
C3 N2 C4 C5 . . . . 5.8(4) ?
C10 N2 C4 C5 . . . . -118.0(4) ?
Cd1 N2 C4 C5 . . . . 119.1(3) ?
C3 N2 C4 C9 . . . . -172.4(3) ?
C10 N2 C4 C9 . . . . 63.8(4) ?
Cd1 N2 C4 C9 . . . . -59.1(3) ?
C9 C4 C5 C6 . . . . -0.3(6) ?
N2 C4 C5 C6 . . . . -178.5(4) ?
C4 C5 C6 C7 . . . . 0.0(7) ?
C5 C6 C7 C8 . . . . -0.5(8) ?
C6 C7 C8 C9 . . . . 1.2(7) ?
C7 C8 C9 C4 . . . . -1.6(7) ?
C5 C4 C9 C8 . . . . 1.1(6) ?
N2 C4 C9 C8 . . . . 179.4(4) ?
C12 N3 C11 C2 . . . . -82.7(4) ?
C18 N3 C11 C2 . . . . 79.2(4) ?
N4 C2 C11 N3 . . . . 10.3(4) ?
C1 C2 C11 N3 . . . . -169.0(3) ?
C11 N3 C12 C17 . . . . -6.2(5) ?
C18 N3 C12 C17 . . . . -167.4(3) ?
C11 N3 C12 C13 . . . . 176.2(3) ?
C18 N3 C12 C13 . . . . 15.0(5) ?
N3 C12 C13 C14 . . . . 178.1(4) ?
C17 C12 C13 C14 . . . . 0.3(6) ?
C12 C13 C14 C15 . . . . 0.6(7) ?
C13 C14 C15 C16 . . . . -1.3(8) ?
C14 C15 C16 C17 . . . . 1.2(8) ?
C15 C16 C17 C12 . . . . -0.3(7) ?
N3 C12 C17 C16 . . . . -178.2(3) ?
C13 C12 C17 C16 . . . . -0.5(5) ?

_cod_database_fobs_code 2243289
